data_4337371
loop_
_publ_author_name
'Naik, Susmita'
'Kumaravel, Maruthai'
'Mague, Joel T.'
'Balakrishna, Maravanji S.'

_publ_section_title
;
 Novel Trisphosphine Ligand Containing 1,3,5-Triazine Core,
 [2,4,6-C3N3{C6H4PPh2-p}3]: Synthesis and Transition Metal Chemistry.
;
_journal_issue 3
_journal_name_full 'Inorganic chemistry'
_journal_page_first 1370
_journal_page_last 1381
_journal_paper_doi 10.1021/ic402150k
_journal_volume 53
_journal_year 2014
_chemical_formula_moiety 'C57 H42 Au3 Cl3 N3 P3'
_chemical_formula_sum 'C57 H42 Au3 Cl3 N3 P3'
_chemical_formula_weight 1559.10
_chemical_name_systematic
; 
 ? 
;
_space_group_IT_number 2
_symmetry_cell_setting triclinic
_symmetry_space_group_name_Hall '-P 1'
_symmetry_space_group_name_H-M 'P -1'
_atom_sites_solution_hydrogens geom
_atom_sites_solution_primary heavy
_atom_sites_solution_secondary difmap
_audit_creation_method SHELXL-97
_cell_angle_alpha 106.484(1)
_cell_angle_beta 104.102(1)
_cell_angle_gamma 90.936(1)
_cell_formula_units_Z 2
_cell_length_a 11.3827(8)
_cell_length_b 14.3140(10)
_cell_length_c 19.9079(14)
_cell_measurement_reflns_used 9767
_cell_measurement_temperature 100(2)
_cell_measurement_theta_max 28.25
_cell_measurement_theta_min 2.27
_cell_volume 3003.8(4)
_computing_cell_refinement 'Bruker SAINT (Bruker-AXS 2009)'
_computing_data_collection 'Bruker APEX2 (Bruker-AXS, 2010)'
_computing_data_reduction 'Bruker SAINT (Bruker-AXS 2009)'
_computing_molecular_graphics 'Bruker SHELXTL(Bruker-AXS 2008)'
_computing_publication_material 'Bruker SHELXTL(Bruker-AXS 2008)'
_computing_structure_refinement 'SHELXL (Sheldrick, 2008)'
_computing_structure_solution 'SHELXS (Sheldrick, 2008)'
_diffrn_ambient_temperature 100(2)
_diffrn_measured_fraction_theta_full 0.990
_diffrn_measured_fraction_theta_max 0.979
_diffrn_measurement_device_type 'Bruker Smart APEX CCD'
_diffrn_measurement_method '\f and \w scans'
_diffrn_radiation_monochromator graphite
_diffrn_radiation_source 'fine-focus sealed tube'
_diffrn_radiation_type MoK\a
_diffrn_radiation_wavelength 0.71073
_diffrn_reflns_av_R_equivalents 0.0601
_diffrn_reflns_av_sigmaI/netI 0.0612
_diffrn_reflns_limit_h_max 14
_diffrn_reflns_limit_h_min -15
_diffrn_reflns_limit_k_max 19
_diffrn_reflns_limit_k_min -19
_diffrn_reflns_limit_l_max 26
_diffrn_reflns_limit_l_min -26
_diffrn_reflns_number 52016
_diffrn_reflns_theta_full 27.80
_diffrn_reflns_theta_max 28.30
_diffrn_reflns_theta_min 1.85
_exptl_absorpt_coefficient_mu 7.557
_exptl_absorpt_correction_T_max 0.6198
_exptl_absorpt_correction_T_min 0.2085
_exptl_absorpt_correction_type numerical
_exptl_absorpt_process_details 'SADABS (Sheldrick, 2008a)'
_exptl_crystal_colour colourless
_exptl_crystal_density_diffrn 1.724
_exptl_crystal_density_method 'not measured'
_exptl_crystal_description Plate
_exptl_crystal_F_000 1476
_exptl_crystal_size_max 0.25
_exptl_crystal_size_mid 0.20
_exptl_crystal_size_min 0.07
_platon_squeeze_details
;
In the final stages of refinement, two regions of electron 
density which appeared to contain disordered solvent
dichloromethane at partial occupancy, were seen. All attempts 
to model this disorder in a reasonable manner were unsuccessful 
so they were removed with the SQUEEZE option of PLATON 
(Spek, 2010).
;
_refine_diff_density_max 1.877
_refine_diff_density_min -1.796
_refine_diff_density_rms 0.173
_refine_ls_extinction_method none
_refine_ls_goodness_of_fit_ref 1.010
_refine_ls_hydrogen_treatment constr
_refine_ls_matrix_type full
_refine_ls_number_parameters 622
_refine_ls_number_reflns 14603
_refine_ls_number_restraints 0
_refine_ls_restrained_S_all 1.010
_refine_ls_R_factor_all 0.0532
_refine_ls_R_factor_gt 0.0380
_refine_ls_shift/su_max 0.002
_refine_ls_shift/su_mean 0.000
_refine_ls_structure_factor_coef Fsqd
_refine_ls_weighting_details 'calc w=1/[\s^2^(Fo^2^)+(0.0394P)^2^] where P=(Fo^2^+2Fc^2^)/3'
_refine_ls_weighting_scheme calc
_refine_ls_wR_factor_gt 0.0858
_refine_ls_wR_factor_ref 0.0919
_reflns_number_gt 11301
_reflns_number_total 14603
_reflns_threshold_expression >2sigma(I)
_cod_data_source_file ic402150k_si_001.cif
_cod_data_source_block msb503_0m
_cod_depositor_comments
;
The following automatic conversions were performed:

'_symmetry_cell_setting' value 'Triclinic' changed to 'triclinic'
according to
/usr/data/users/saulius/automatic-downloads/current/ACS/lib/dictionaries/cif_core.dic
dictionary named 'cif_core.dic' version 2.4.2 from 2011-04-26.

Automatic conversion script
Id: cif_fix_values 2281 2013-09-26 08:29:07Z andrius 
;
_cod_original_sg_symbol_H-M P-1
_cod_database_code 4337371

loop_
_symmetry_equiv_pos_as_xyz
'x, y, z'
'-x, -y, -z'

loop_
_atom_site_label
_atom_site_type_symbol
_atom_site_fract_x
_atom_site_fract_y
_atom_site_fract_z
_atom_site_U_iso_or_equiv
_atom_site_adp_type
_atom_site_occupancy
_atom_site_symmetry_multiplicity
_atom_site_calc_flag
_atom_site_refinement_flags
Au1 Au 1.08227(2) -0.069342(17) 0.079906(12) 0.03045(6) Uani 1 1 d .
Au2 Au 0.639316(19) 0.940435(14) 0.331109(12) 0.02491(6) Uani 1 1 d .
Au3 Au 1.705149(19) 0.568799(14) 0.712615(12) 0.02537(6) Uani 1 1 d .
Cl1 Cl 1.21100(16) -0.09793(16) 0.00601(10) 0.0562(5) Uani 1 1 d .
Cl2 Cl 0.73586(14) 1.08594(9) 0.33868(8) 0.0339(3) Uani 1 1 d .
Cl3 Cl 1.85974(13) 0.47051(11) 0.72236(9) 0.0377(3) Uani 1 1 d .
P1 P 0.96242(12) -0.04392(9) 0.15558(8) 0.0233(3) Uani 1 1 d .
P2 P 0.54995(12) 0.79463(9) 0.31969(8) 0.0224(3) Uani 1 1 d .
P3 P 1.55053(13) 0.66233(10) 0.71094(8) 0.0246(3) Uani 1 1 d .
N1 N 1.0306(4) 0.5580(3) 0.4376(2) 0.0197(9) Uani 1 1 d .
N2 N 0.9279(4) 0.4299(3) 0.3331(2) 0.0219(9) Uani 1 1 d .
N3 N 1.1141(4) 0.4047(3) 0.4096(2) 0.0208(9) Uani 1 1 d .
C1 C 1.0172(5) 0.3746(3) 0.3507(3) 0.0213(11) Uani 1 1 d .
C2 C 0.9402(4) 0.5207(3) 0.3792(3) 0.0199(10) Uani 1 1 d .
C3 C 1.1160(4) 0.4976(3) 0.4493(3) 0.0179(10) Uani 1 1 d .
C4 C 1.0075(5) 0.2733(3) 0.3042(3) 0.0218(11) Uani 1 1 d .
C5 C 1.0682(5) 0.2022(4) 0.3294(3) 0.0286(13) Uani 1 1 d .
H5 H 1.1215 0.2196 0.3767 0.034 Uiso 1 1 calc R
C6 C 1.0521(5) 0.1049(4) 0.2859(3) 0.0323(14) Uani 1 1 d .
H6 H 1.0903 0.0559 0.3048 0.039 Uiso 1 1 calc R
C7 C 0.9808(4) 0.0802(3) 0.2155(3) 0.0219(11) Uani 1 1 d .
C8 C 0.9264(6) 0.1530(4) 0.1890(3) 0.0401(16) Uani 1 1 d .
H8 H 0.8815 0.1375 0.1396 0.048 Uiso 1 1 calc R
C9 C 0.9370(6) 0.2490(4) 0.2342(3) 0.0390(16) Uani 1 1 d .
H9 H 0.8953 0.2975 0.2163 0.047 Uiso 1 1 calc R
C10 C 0.9912(5) -0.1210(4) 0.2171(3) 0.0259(12) Uani 1 1 d .
C11 C 0.9162(6) -0.1217(5) 0.2611(4) 0.0403(15) Uani 1 1 d .
H11 H 0.8480 -0.0843 0.2587 0.048 Uiso 1 1 calc R
C12 C 0.9389(6) -0.1766(5) 0.3091(4) 0.0430(16) Uani 1 1 d .
H12 H 0.8859 -0.1773 0.3392 0.052 Uiso 1 1 calc R
C13 C 1.0374(6) -0.2300(4) 0.3134(4) 0.0431(16) Uani 1 1 d .
H13 H 1.0528 -0.2684 0.3459 0.052 Uiso 1 1 calc R
C14 C 1.1132(7) -0.2275(5) 0.2706(5) 0.063(2) Uani 1 1 d .
H14 H 1.1833 -0.2627 0.2746 0.076 Uiso 1 1 calc R
C15 C 1.0893(6) -0.1736(5) 0.2206(4) 0.0457(17) Uani 1 1 d .
H15 H 1.1411 -0.1741 0.1897 0.055 Uiso 1 1 calc R
C16 C 0.8016(5) -0.0661(4) 0.1093(3) 0.0248(11) Uani 1 1 d .
C17 C 0.7127(5) -0.0226(4) 0.1419(3) 0.0305(13) Uani 1 1 d .
H17 H 0.7355 0.0190 0.1905 0.037 Uiso 1 1 calc R
C18 C 0.5904(5) -0.0397(4) 0.1034(3) 0.0346(14) Uani 1 1 d .
H18 H 0.5305 -0.0088 0.1256 0.041 Uiso 1 1 calc R
C19 C 0.5569(5) -0.1002(5) 0.0347(4) 0.0389(15) Uani 1 1 d .
H19 H 0.4734 -0.1119 0.0091 0.047 Uiso 1 1 calc R
C20 C 0.6433(6) -0.1449(5) 0.0016(4) 0.0443(16) Uani 1 1 d .
H20 H 0.6193 -0.1879 -0.0465 0.053 Uiso 1 1 calc R
C21 C 0.7658(5) -0.1265(5) 0.0393(3) 0.0415(16) Uani 1 1 d .
H21 H 0.8253 -0.1561 0.0161 0.050 Uiso 1 1 calc R
C22 C 0.8409(5) 0.5843(4) 0.3628(3) 0.0224(11) Uani 1 1 d .
C23 C 0.7581(5) 0.5606(4) 0.2963(3) 0.0277(12) Uani 1 1 d .
H23 H 0.7628 0.5019 0.2602 0.033 Uiso 1 1 calc R
C24 C 0.6674(5) 0.6211(4) 0.2809(3) 0.0286(12) Uani 1 1 d .
H24 H 0.6112 0.6045 0.2344 0.034 Uiso 1 1 calc R
C25 C 0.6599(5) 0.7067(4) 0.3347(3) 0.0231(11) Uani 1 1 d .
C26 C 0.7433(5) 0.7293(4) 0.4026(3) 0.0273(12) Uani 1 1 d .
H26 H 0.7374 0.7867 0.4395 0.033 Uiso 1 1 calc R
C27 C 0.8335(5) 0.6698(4) 0.4169(3) 0.0270(12) Uani 1 1 d .
H27 H 0.8905 0.6864 0.4630 0.032 Uiso 1 1 calc R
C28 C 0.4646(5) 0.7974(4) 0.3861(3) 0.0230(11) Uani 1 1 d .
C29 C 0.4303(5) 0.8855(4) 0.4238(3) 0.0321(13) Uani 1 1 d .
H29 H 0.4549 0.9449 0.4167 0.038 Uiso 1 1 calc R
C30 C 0.3597(6) 0.8863(4) 0.4720(4) 0.0402(15) Uani 1 1 d .
H30 H 0.3341 0.9464 0.4965 0.048 Uiso 1 1 calc R
C31 C 0.3269(6) 0.8026(4) 0.4848(3) 0.0390(15) Uani 1 1 d .
H31 H 0.2808 0.8048 0.5190 0.047 Uiso 1 1 calc R
C32 C 0.3608(6) 0.7136(4) 0.4478(3) 0.0425(16) Uani 1 1 d .
H32 H 0.3359 0.6548 0.4556 0.051 Uiso 1 1 calc R
C33 C 0.4313(6) 0.7111(4) 0.3991(3) 0.0380(15) Uani 1 1 d .
H33 H 0.4567 0.6508 0.3748 0.046 Uiso 1 1 calc R
C34 C 0.4474(5) 0.7408(4) 0.2311(3) 0.0268(12) Uani 1 1 d .
C35 C 0.4441(6) 0.7845(5) 0.1776(3) 0.0452(16) Uani 1 1 d .
H35 H 0.4965 0.8419 0.1877 0.054 Uiso 1 1 calc R
C36 C 0.3667(7) 0.7468(5) 0.1098(4) 0.057(2) Uani 1 1 d .
H36 H 0.3653 0.7787 0.0739 0.068 Uiso 1 1 calc R
C37 C 0.2920(7) 0.6642(5) 0.0938(4) 0.0506(18) Uani 1 1 d .
H37 H 0.2392 0.6375 0.0466 0.061 Uiso 1 1 calc R
C38 C 0.2940(6) 0.6193(5) 0.1478(4) 0.0452(16) Uani 1 1 d .
H38 H 0.2422 0.5615 0.1375 0.054 Uiso 1 1 calc R
C39 C 0.3698(5) 0.6579(4) 0.2151(3) 0.0341(13) Uani 1 1 d .
H39 H 0.3695 0.6273 0.2516 0.041 Uiso 1 1 calc R
C40 C 1.2223(4) 0.5367(3) 0.5129(3) 0.0209(11) Uani 1 1 d .
C41 C 1.3262(4) 0.4853(3) 0.5217(3) 0.0209(10) Uani 1 1 d .
H41 H 1.3286 0.4243 0.4874 0.025 Uiso 1 1 calc R
C42 C 1.4257(5) 0.5243(3) 0.5808(3) 0.0230(11) Uani 1 1 d .
H42 H 1.4966 0.4901 0.5863 0.028 Uiso 1 1 calc R
C43 C 1.4220(5) 0.6135(4) 0.6321(3) 0.0236(11) Uani 1 1 d .
C44 C 1.3195(5) 0.6645(3) 0.6224(3) 0.0228(11) Uani 1 1 d .
H44 H 1.3168 0.7254 0.6568 0.027 Uiso 1 1 calc R
C45 C 1.2210(5) 0.6269(3) 0.5629(3) 0.0204(10) Uani 1 1 d .
H45 H 1.1521 0.6630 0.5561 0.024 Uiso 1 1 calc R
C46 C 1.5863(5) 0.7861(4) 0.7095(3) 0.0282(12) Uani 1 1 d .
C47 C 1.5869(5) 0.8000(4) 0.6436(3) 0.0330(13) Uani 1 1 d .
H47 H 1.5637 0.7466 0.6005 0.040 Uiso 1 1 calc R
C48 C 1.6210(5) 0.8910(4) 0.6401(4) 0.0407(15) Uani 1 1 d .
H48 H 1.6218 0.9004 0.5949 0.049 Uiso 1 1 calc R
C49 C 1.6542(5) 0.9693(4) 0.7039(4) 0.0452(18) Uani 1 1 d .
H49 H 1.6768 1.0325 0.7020 0.054 Uiso 1 1 calc R
C50 C 1.6544(6) 0.9555(4) 0.7690(4) 0.0460(18) Uani 1 1 d .
H50 H 1.6772 1.0089 0.8121 0.055 Uiso 1 1 calc R
C51 C 1.6214(5) 0.8637(4) 0.7722(4) 0.0386(15) Uani 1 1 d .
H51 H 1.6230 0.8540 0.8177 0.046 Uiso 1 1 calc R
C52 C 1.4896(5) 0.6727(4) 0.7885(3) 0.0329(13) Uani 1 1 d .
C53 C 1.4096(5) 0.7394(5) 0.8094(3) 0.0474(19) Uani 1 1 d .
H53 H 1.3878 0.7856 0.7835 0.057 Uiso 1 1 calc R
C54 C 1.3603(7) 0.7414(7) 0.8661(4) 0.069(3) Uani 1 1 d .
H54 H 1.3055 0.7884 0.8794 0.083 Uiso 1 1 calc R
C55 C 1.3914(8) 0.6747(7) 0.9032(4) 0.069(3) Uani 1 1 d .
H55 H 1.3559 0.6739 0.9416 0.082 Uiso 1 1 calc R
C56 C 1.4754(8) 0.6069(5) 0.8852(4) 0.064(2) Uani 1 1 d .
H56 H 1.4984 0.5617 0.9118 0.077 Uiso 1 1 calc R
C57 C 1.5226(6) 0.6075(5) 0.8294(4) 0.0444(17) Uani 1 1 d .
H57 H 1.5799 0.5624 0.8174 0.053 Uiso 1 1 calc R

loop_
_atom_site_aniso_label
_atom_site_aniso_U_11
_atom_site_aniso_U_22
_atom_site_aniso_U_33
_atom_site_aniso_U_23
_atom_site_aniso_U_13
_atom_site_aniso_U_12
Au1 0.02525(12) 0.03715(13) 0.02777(12) 0.00551(9) 0.00929(9) 0.00673(9)
Au2 0.02962(12) 0.01700(10) 0.03257(12) 0.00907(8) 0.01394(9) 0.00646(8)
Au3 0.02560(11) 0.02107(10) 0.03031(12) 0.00883(8) 0.00722(9) 0.00555(8)
Cl1 0.0448(10) 0.0991(15) 0.0438(10) 0.0356(10) 0.0278(8) 0.0337(10)
Cl2 0.0471(9) 0.0171(6) 0.0418(8) 0.0049(5) 0.0238(7) 0.0019(6)
Cl3 0.0359(8) 0.0348(7) 0.0550(10) 0.0239(7) 0.0218(7) 0.0172(6)
P1 0.0214(7) 0.0175(6) 0.0259(7) -0.0014(5) 0.0063(6) 0.0020(5)
P2 0.0243(7) 0.0184(6) 0.0276(7) 0.0093(5) 0.0093(6) 0.0056(5)
P3 0.0235(7) 0.0194(6) 0.0263(8) 0.0027(5) 0.0027(6) 0.0037(5)
N1 0.026(2) 0.0138(19) 0.018(2) 0.0018(16) 0.0072(18) -0.0006(16)
N2 0.024(2) 0.016(2) 0.027(2) 0.0075(17) 0.0060(19) 0.0020(17)
N3 0.019(2) 0.017(2) 0.021(2) 0.0003(16) 0.0023(18) 0.0032(16)
C1 0.023(3) 0.018(2) 0.025(3) 0.005(2) 0.011(2) 0.0038(19)
C2 0.019(3) 0.017(2) 0.025(3) 0.005(2) 0.010(2) 0.0034(19)
C3 0.020(3) 0.018(2) 0.017(2) 0.0058(19) 0.006(2) 0.0030(18)
C4 0.025(3) 0.012(2) 0.024(3) 0.0000(19) 0.005(2) -0.0032(19)
C5 0.024(3) 0.021(3) 0.028(3) -0.005(2) -0.003(2) 0.008(2)
C6 0.026(3) 0.026(3) 0.034(3) 0.002(2) -0.004(3) 0.011(2)
C7 0.020(3) 0.018(2) 0.024(3) 0.000(2) 0.005(2) 0.0026(19)
C8 0.052(4) 0.024(3) 0.029(3) 0.002(2) -0.010(3) 0.002(3)
C9 0.050(4) 0.017(3) 0.032(3) 0.003(2) -0.017(3) 0.003(2)
C10 0.021(3) 0.019(2) 0.030(3) -0.004(2) 0.005(2) 0.004(2)
C11 0.036(4) 0.043(4) 0.047(4) 0.018(3) 0.014(3) 0.018(3)
C12 0.051(4) 0.046(4) 0.051(4) 0.027(3) 0.031(3) 0.018(3)
C13 0.044(4) 0.031(3) 0.060(5) 0.022(3) 0.014(3) 0.011(3)
C14 0.056(5) 0.051(4) 0.119(7) 0.055(5) 0.050(5) 0.034(4)
C15 0.041(4) 0.037(3) 0.073(5) 0.021(3) 0.035(4) 0.012(3)
C16 0.026(3) 0.018(2) 0.028(3) 0.005(2) 0.005(2) 0.003(2)
C17 0.025(3) 0.031(3) 0.034(3) 0.009(2) 0.005(3) 0.005(2)
C18 0.031(3) 0.032(3) 0.043(4) 0.011(3) 0.014(3) 0.008(2)
C19 0.025(3) 0.042(4) 0.046(4) 0.015(3) 0.002(3) -0.001(3)
C20 0.033(4) 0.052(4) 0.035(4) 0.000(3) 0.002(3) -0.003(3)
C21 0.026(3) 0.043(4) 0.041(4) -0.007(3) 0.006(3) 0.003(3)
C22 0.024(3) 0.019(2) 0.028(3) 0.010(2) 0.012(2) 0.004(2)
C23 0.022(3) 0.021(3) 0.030(3) 0.000(2) -0.003(2) 0.005(2)
C24 0.027(3) 0.023(3) 0.028(3) 0.002(2) -0.001(2) 0.003(2)
C25 0.023(3) 0.019(2) 0.029(3) 0.009(2) 0.007(2) 0.005(2)
C26 0.034(3) 0.024(3) 0.022(3) 0.002(2) 0.007(2) 0.009(2)
C27 0.032(3) 0.027(3) 0.020(3) 0.006(2) 0.002(2) 0.011(2)
C28 0.028(3) 0.022(3) 0.022(3) 0.011(2) 0.008(2) 0.005(2)
C29 0.042(3) 0.018(3) 0.041(4) 0.008(2) 0.020(3) 0.007(2)
C30 0.050(4) 0.024(3) 0.051(4) 0.005(3) 0.030(3) 0.006(3)
C31 0.050(4) 0.036(3) 0.038(4) 0.007(3) 0.026(3) 0.003(3)
C32 0.067(5) 0.027(3) 0.042(4) 0.010(3) 0.028(3) 0.002(3)
C33 0.057(4) 0.019(3) 0.045(4) 0.008(3) 0.026(3) 0.009(3)
C34 0.031(3) 0.025(3) 0.032(3) 0.014(2) 0.014(3) 0.013(2)
C35 0.061(5) 0.034(3) 0.036(4) 0.011(3) 0.006(3) -0.004(3)
C36 0.082(6) 0.050(4) 0.036(4) 0.018(3) 0.005(4) -0.007(4)
C37 0.053(4) 0.060(5) 0.034(4) 0.013(3) 0.002(3) 0.005(4)
C38 0.036(4) 0.040(4) 0.055(5) 0.013(3) 0.006(3) -0.003(3)
C39 0.038(3) 0.037(3) 0.028(3) 0.013(3) 0.006(3) 0.001(3)
C40 0.021(3) 0.015(2) 0.026(3) 0.004(2) 0.006(2) -0.0034(19)
C41 0.023(3) 0.011(2) 0.028(3) 0.0055(19) 0.006(2) 0.0023(18)
C42 0.019(3) 0.018(2) 0.032(3) 0.009(2) 0.005(2) 0.0018(19)
C43 0.024(3) 0.020(2) 0.023(3) 0.007(2) 0.000(2) 0.001(2)
C44 0.028(3) 0.013(2) 0.026(3) 0.004(2) 0.005(2) 0.0029(19)
C45 0.025(3) 0.017(2) 0.022(3) 0.008(2) 0.008(2) 0.0044(19)
C46 0.022(3) 0.025(3) 0.035(3) 0.005(2) 0.005(2) 0.008(2)
C47 0.033(3) 0.025(3) 0.037(3) 0.005(2) 0.007(3) 0.003(2)
C48 0.031(3) 0.034(3) 0.058(4) 0.016(3) 0.009(3) 0.004(3)
C49 0.026(3) 0.023(3) 0.079(5) 0.016(3) -0.001(3) 0.000(2)
C50 0.037(4) 0.025(3) 0.053(4) 0.001(3) -0.017(3) -0.004(3)
C51 0.038(4) 0.024(3) 0.042(4) 0.005(3) -0.006(3) 0.006(2)
C52 0.027(3) 0.034(3) 0.029(3) 0.003(2) -0.001(3) 0.001(2)
C53 0.021(3) 0.078(5) 0.022(3) -0.009(3) -0.006(3) 0.010(3)
C54 0.036(4) 0.110(8) 0.032(4) -0.023(4) 0.003(3) 0.003(4)
C55 0.074(6) 0.083(6) 0.029(4) -0.021(4) 0.024(4) -0.039(5)
C56 0.111(7) 0.043(4) 0.038(4) -0.004(3) 0.038(5) -0.023(4)
C57 0.053(4) 0.032(3) 0.042(4) -0.005(3) 0.020(3) -0.006(3)

loop_
_atom_type_symbol
_atom_type_description
_atom_type_scat_dispersion_real
_atom_type_scat_dispersion_imag
_atom_type_scat_source
C C 0.0033 0.0016 'International Tables Vol C Tables 4.2.6.8 and 6.1.1.4'
H H 0.0000 0.0000 'International Tables Vol C Tables 4.2.6.8 and 6.1.1.4'
N N 0.0061 0.0033 'International Tables Vol C Tables 4.2.6.8 and 6.1.1.4'
P P 0.1023 0.0942 'International Tables Vol C Tables 4.2.6.8 and 6.1.1.4'
Cl Cl 0.1484 0.1585 'International Tables Vol C Tables 4.2.6.8 and 6.1.1.4'
Au Au -2.0133 8.8022 'International Tables Vol C Tables 4.2.6.8 and 6.1.1.4'

loop_
_geom_angle_atom_site_label_1
_geom_angle_atom_site_label_2
_geom_angle_atom_site_label_3
_geom_angle
P1 Au1 Cl1 177.45(6)
P2 Au2 Cl2 177.16(5)
P3 Au3 Cl3 175.29(5)
C7 P1 C16 104.8(2)
C7 P1 C10 104.5(2)
C16 P1 C10 106.8(2)
C7 P1 Au1 113.85(17)
C16 P1 Au1 113.22(18)
C10 P1 Au1 112.89(17)
C34 P2 C28 107.3(2)
C34 P2 C25 107.1(2)
C28 P2 C25 103.2(2)
C34 P2 Au2 112.54(18)
C28 P2 Au2 113.73(17)
C25 P2 Au2 112.31(17)
C52 P3 C43 105.1(3)
C52 P3 C46 107.2(3)
C43 P3 C46 104.2(2)
C52 P3 Au3 111.2(2)
C43 P3 Au3 113.36(17)
C46 P3 Au3 115.04(18)
C2 N1 C3 114.6(4)
C1 N2 C2 114.6(4)
C3 N3 C1 114.1(4)
N2 C1 N3 124.6(4)
N2 C1 C4 117.6(5)
N3 C1 C4 117.8(4)
N1 C2 N2 126.0(4)
N1 C2 C22 117.5(4)
N2 C2 C22 116.4(4)
N1 C3 N3 126.0(4)
N1 C3 C40 117.0(4)
N3 C3 C40 117.0(4)
C9 C4 C5 119.3(5)
C9 C4 C1 119.1(5)
C5 C4 C1 121.5(5)
C4 C5 C6 120.8(5)
C4 C5 H5 119.6
C6 C5 H5 119.6
C7 C6 C5 119.9(5)
C7 C6 H6 120.1
C5 C6 H6 120.1
C6 C7 C8 119.1(5)
C6 C7 P1 121.7(4)
C8 C7 P1 119.2(4)
C7 C8 C9 120.5(5)
C7 C8 H8 119.7
C9 C8 H8 119.7
C4 C9 C8 120.2(5)
C4 C9 H9 119.9
C8 C9 H9 119.9
C15 C10 C11 120.2(6)
C15 C10 P1 120.0(5)
C11 C10 P1 119.7(4)
C10 C11 C12 120.3(6)
C10 C11 H11 119.8
C12 C11 H11 119.8
C13 C12 C11 120.2(6)
C13 C12 H12 119.9
C11 C12 H12 119.9
C14 C13 C12 119.3(6)
C14 C13 H13 120.4
C12 C13 H13 120.4
C13 C14 C15 120.9(6)
C13 C14 H14 119.6
C15 C14 H14 119.6
C10 C15 C14 119.0(6)
C10 C15 H15 120.5
C14 C15 H15 120.5
C21 C16 C17 118.5(5)
C21 C16 P1 119.1(4)
C17 C16 P1 122.4(4)
C16 C17 C18 120.3(5)
C16 C17 H17 119.9
C18 C17 H17 119.9
C19 C18 C17 120.3(6)
C19 C18 H18 119.8
C17 C18 H18 119.8
C18 C19 C20 120.5(6)
C18 C19 H19 119.8
C20 C19 H19 119.8
C19 C20 C21 119.5(6)
C19 C20 H20 120.3
C21 C20 H20 120.3
C16 C21 C20 121.0(6)
C16 C21 H21 119.5
C20 C21 H21 119.5
C23 C22 C27 120.0(5)
C23 C22 C2 121.4(5)
C27 C22 C2 118.7(5)
C22 C23 C24 121.0(5)
C22 C23 H23 119.5
C24 C23 H23 119.5
C23 C24 C25 119.2(5)
C23 C24 H24 120.4
C25 C24 H24 120.4
C26 C25 C24 119.4(5)
C26 C25 P2 117.3(4)
C24 C25 P2 123.2(4)
C27 C26 C25 121.0(5)
C27 C26 H26 119.5
C25 C26 H26 119.5
C26 C27 C22 119.5(5)
C26 C27 H27 120.3
C22 C27 H27 120.3
C29 C28 C33 119.4(5)
C29 C28 P2 120.1(4)
C33 C28 P2 120.5(4)
C28 C29 C30 119.7(5)
C28 C29 H29 120.1
C30 C29 H29 120.1
C31 C30 C29 121.1(5)
C31 C30 H30 119.4
C29 C30 H30 119.4
C30 C31 C32 120.1(6)
C30 C31 H31 120.0
C32 C31 H31 120.0
C31 C32 C33 119.8(6)
C31 C32 H32 120.1
C33 C32 H32 120.1
C32 C33 C28 119.9(5)
C32 C33 H33 120.0
C28 C33 H33 120.0
C35 C34 C39 118.1(6)
C35 C34 P2 119.3(5)
C39 C34 P2 122.5(4)
C36 C35 C34 121.3(6)
C36 C35 H35 119.4
C34 C35 H35 119.4
C37 C36 C35 120.5(7)
C37 C36 H36 119.8
C35 C36 H36 119.8
C36 C37 C38 118.8(7)
C36 C37 H37 120.6
C38 C37 H37 120.6
C39 C38 C37 120.3(6)
C39 C38 H38 119.9
C37 C38 H38 119.9
C38 C39 C34 121.0(6)
C38 C39 H39 119.5
C34 C39 H39 119.5
C45 C40 C41 119.5(5)
C45 C40 C3 119.8(4)
C41 C40 C3 120.6(4)
C42 C41 C40 119.7(4)
C42 C41 H41 120.1
C40 C41 H41 120.1
C41 C42 C43 120.4(5)
C41 C42 H42 119.8
C43 C42 H42 119.8
C44 C43 C42 119.4(5)
C44 C43 P3 120.3(4)
C42 C43 P3 120.3(4)
C45 C44 C43 120.4(5)
C45 C44 H44 119.8
C43 C44 H44 119.8
C44 C45 C40 120.5(5)
C44 C45 H45 119.7
C40 C45 H45 119.7
C51 C46 C47 119.7(5)
C51 C46 P3 122.1(5)
C47 C46 P3 118.0(4)
C48 C47 C46 120.4(6)
C48 C47 H47 119.8
C46 C47 H47 119.8
C47 C48 C49 119.3(7)
C47 C48 H48 120.4
C49 C48 H48 120.4
C50 C49 C48 120.4(6)
C50 C49 H49 119.8
C48 C49 H49 119.8
C49 C50 C51 120.1(6)
C49 C50 H50 119.9
C51 C50 H50 119.9
C46 C51 C50 120.1(6)
C46 C51 H51 119.9
C50 C51 H51 119.9
C53 C52 C57 117.1(6)
C53 C52 P3 124.2(5)
C57 C52 P3 118.6(5)
C54 C53 C52 122.5(8)
C54 C53 H53 118.8
C52 C53 H53 118.8
C55 C54 C53 118.7(8)
C55 C54 H54 120.6
C53 C54 H54 120.6
C54 C55 C56 120.8(7)
C54 C55 H55 119.6
C56 C55 H55 119.6
C57 C56 C55 118.7(8)
C57 C56 H56 120.6
C55 C56 H56 120.6
C56 C57 C52 122.1(7)
C56 C57 H57 119.0
C52 C57 H57 119.0

loop_
_geom_bond_atom_site_label_1
_geom_bond_atom_site_label_2
_geom_bond_distance
Au1 P1 2.2293(14)
Au1 Cl1 2.2819(16)
Au2 P2 2.2340(13)
Au2 Cl2 2.2879(13)
Au3 P3 2.2282(13)
Au3 Cl3 2.2766(14)
P1 C7 1.813(5)
P1 C16 1.814(5)
P1 C10 1.846(6)
P2 C34 1.806(6)
P2 C28 1.815(5)
P2 C25 1.823(5)
P3 C52 1.812(6)
P3 C43 1.821(5)
P3 C46 1.821(6)
N1 C2 1.320(6)
N1 C3 1.334(6)
N2 C1 1.338(6)
N2 C2 1.345(6)
N3 C3 1.337(6)
N3 C1 1.358(6)
C1 C4 1.467(6)
C2 C22 1.495(7)
C3 C40 1.486(7)
C4 C9 1.372(7)
C4 C5 1.380(7)
C5 C6 1.397(7)
C5 H5 0.9500
C6 C7 1.379(7)
C6 H6 0.9500
C7 C8 1.387(7)
C8 C9 1.397(7)
C8 H8 0.9500
C9 H9 0.9500
C10 C15 1.355(8)
C10 C11 1.366(8)
C11 C12 1.382(8)
C11 H11 0.9500
C12 C13 1.366(8)
C12 H12 0.9500
C13 C14 1.357(9)
C13 H13 0.9500
C14 C15 1.404(10)
C14 H14 0.9500
C15 H15 0.9500
C16 C21 1.373(8)
C16 C17 1.395(7)
C17 C18 1.395(8)
C17 H17 0.9500
C18 C19 1.352(8)
C18 H18 0.9500
C19 C20 1.382(9)
C19 H19 0.9500
C20 C21 1.394(8)
C20 H20 0.9500
C21 H21 0.9500
C22 C23 1.372(7)
C22 C27 1.401(7)
C23 C24 1.391(7)
C23 H23 0.9500
C24 C25 1.399(7)
C24 H24 0.9500
C25 C26 1.396(7)
C26 C27 1.373(7)
C26 H26 0.9500
C27 H27 0.9500
C28 C29 1.387(7)
C28 C33 1.396(7)
C29 C30 1.392(8)
C29 H29 0.9500
C30 C31 1.357(8)
C30 H30 0.9500
C31 C32 1.391(8)
C31 H31 0.9500
C32 C33 1.394(8)
C32 H32 0.9500
C33 H33 0.9500
C34 C35 1.373(8)
C34 C39 1.380(8)
C35 C36 1.370(9)
C35 H35 0.9500
C36 C37 1.357(10)
C36 H36 0.9500
C37 C38 1.398(9)
C37 H37 0.9500
C38 C39 1.357(8)
C38 H38 0.9500
C39 H39 0.9500
C40 C45 1.391(6)
C40 C41 1.404(7)
C41 C42 1.392(7)
C41 H41 0.9500
C42 C43 1.400(7)
C42 H42 0.9500
C43 C44 1.389(7)
C44 C45 1.387(7)
C44 H44 0.9500
C45 H45 0.9500
C46 C51 1.381(8)
C46 C47 1.384(8)
C47 C48 1.377(8)
C47 H47 0.9500
C48 C49 1.400(9)
C48 H48 0.9500
C49 C50 1.364(10)
C49 H49 0.9500
C50 C51 1.384(8)
C50 H50 0.9500
C51 H51 0.9500
C52 C53 1.379(8)
C52 C57 1.403(9)
C53 C54 1.373(10)
C53 H53 0.9500
C54 C55 1.367(12)
C54 H54 0.9500
C55 C56 1.409(12)
C55 H55 0.9500
C56 C57 1.348(9)
C56 H56 0.9500
C57 H57 0.9500

loop_
_geom_torsion_atom_site_label_1
_geom_torsion_atom_site_label_2
_geom_torsion_atom_site_label_3
_geom_torsion_atom_site_label_4
_geom_torsion
Cl1 Au1 P1 C7 95.7(15)
Cl2 Au2 P2 C25 54.0(12)
Cl3 Au3 P3 C43 -112.1(7)

loop_
_platon_squeeze_void_nr
_platon_squeeze_void_average_x
_platon_squeeze_void_average_y
_platon_squeeze_void_average_z
_platon_squeeze_void_volume
_platon_squeeze_void_count_electrons
_platon_squeeze_void_content
1 0.000 0.000 0.500 143 55 ' '
2 0.000 0.500 0.000 493 150 ' '
